data_9001022
loop_
_publ_author_name
'Fitzgerald, S.'
'Rheingold, A. L.'
'Leavens, P. B.'

_publ_section_title
;
 Crystal structure of Cu-bearing vesuvianite
;
_journal_name_full 'American Mineralogist'
_journal_page_first 1011
_journal_page_last 1014
_journal_volume 71
_journal_year 1986
_chemical_formula_sum
;Al5.425 Ca9.14 Cu0.355 F0.533 Fe0.145 H4.25 Mg0.28 Mn0.34 O38.25 Si8.755
 Zn0.484
;
_chemical_name_mineral Vesuvianite
_space_group_IT_number 126
_symmetry_space_group_name_Hall '-P 4a 2bc'
_symmetry_space_group_name_H-M 'P 4/n n c :2'
_cell_angle_alpha 90
_cell_angle_beta 90
_cell_angle_gamma 90
_cell_formula_units_Z 4
_cell_length_a 15.532
_cell_length_b 15.532
_cell_length_c 11.776
_cell_volume 2840.878
_database_code_amcsd 0001044
_exptl_crystal_density_diffrn 3.443
_cod_original_sg_symbol_H-M 'P 4/n n c'
_cod_original_formula_sum 'Si8.755 Al5.425 Ca9.14 Mn.34 Cu.355 Fe.145 Mg.28 Zn.484 O38.25 F.533 H4.25'
_cod_database_code 9001022

loop_
_space_group_symop_operation_xyz
x,y,z
-y,-x,1/2+z
y,x,1/2-z
1/2+y,-x,-z
1/2-y,x,z
1/2+x,-y,1/2+z
1/2-x,y,1/2-z
1/2+x,1/2+y,-z
1/2-x,1/2-y,z
1/2+y,1/2+x,1/2+z
1/2-y,1/2-x,1/2-z
-y,1/2+x,-z
y,1/2-x,z
-x,1/2+y,1/2+z
x,1/2-y,1/2-z
-x,-y,-z

loop_
_atom_site_aniso_label
_atom_site_aniso_U_11
_atom_site_aniso_U_22
_atom_site_aniso_U_33
_atom_site_aniso_U_12
_atom_site_aniso_U_13
_atom_site_aniso_U_23
Si1 0.00800 0.00800 0.00900 0.00000 0.00000 0.00000
Al1_1 0.00800 0.00800 0.00900 0.00000 0.00000 0.00000
Si2 0.00800 0.00600 0.00700 0.00000 0.00000 0.00000
Si3 0.01100 0.00600 0.00800 0.00000 0.00000 0.00000
Ca1 0.01200 0.00700 0.00700 0.00000 0.00000 0.00000
Ca2 0.00700 0.00900 0.00800 0.00100 0.00000 0.00000
Ca3 0.00900 0.01000 0.01600 -0.00300 0.00500 -0.00400
Cac 0.00900 0.00900 0.00900 0.00000 0.00000 0.00000
Mnc 0.00900 0.00900 0.00900 0.00000 0.00000 0.00000
Cub 0.00700 0.00700 0.01900 0.00000 0.00000 0.00000
Feb 0.00700 0.00700 0.01900 0.00000 0.00000 0.00000
Al1_2 0.00700 0.00800 0.00700 0.00000 0.00100 0.00000
Mg 0.00700 0.00800 0.00700 0.00000 0.00100 0.00000
Zn 0.00700 0.00800 0.00700 0.00000 0.00100 0.00000
Ala 0.00700 0.00600 0.00900 0.00000 -0.00100 0.00000
O1 0.01200 0.00600 0.01000 -0.00100 0.00000 -0.00100
O2 0.01100 0.01100 0.00900 -0.00100 -0.00200 0.00300
O3 0.00900 0.00800 0.00800 0.00100 -0.00100 0.00000
O4 0.00800 0.00600 0.01000 0.00100 -0.00100 0.00100
O5 0.01100 0.01300 0.01000 0.00300 0.00200 -0.00100
O6 0.02100 0.01100 0.01400 -0.00200 -0.00500 0.00300
O7 0.00800 0.01300 0.01300 0.00100 0.00100 0.00000
O8 0.01000 0.00800 0.01100 -0.00100 -0.00300 0.00000
O9 0.01300 0.01300 0.00700 -0.00200 0.00000 0.00000
O-H10 0.00700 0.00700 0.01500 0.00000 0.00000 0.00000
F10 0.00700 0.00700 0.01500 0.00000 0.00000 0.00000
O-H11 0.00700 0.01000 0.00700 0.00000 -0.00100 -0.00200

loop_
_atom_site_label
_atom_site_fract_x
_atom_site_fract_y
_atom_site_fract_z
_atom_site_occupancy
_atom_site_type_symbol
_atom_site_attached_hydrogens
Si1 -0.25000 0.25000 0.00000 0.75500 Si 0
Al1_1 -0.25000 0.25000 0.00000 0.24500 Al 0
Si2 -0.04040 0.18100 0.37130 1.00000 Si 0
Si3 -0.08320 -0.15090 0.36470 1.00000 Si 0
Ca1 -0.25000 0.25000 0.25000 1.00000 Ca 0
Ca2 -0.18900 0.04410 0.37930 1.00000 Ca 0
Ca3 0.10120 0.31970 0.38890 1.00000 Ca 0
Cac 0.25000 0.25000 0.64520 0.14000 Ca 0
Mnc 0.25000 0.25000 0.64520 0.34000 Mn 0
Cub 0.25000 0.25000 0.55880 0.35500 Cu 0
Feb 0.25000 0.25000 0.55880 0.14500 Fe 0
Al1_2 -0.11270 0.12140 0.12660 0.79500 Al 0
Mg -0.11270 0.12140 0.12660 0.07000 Mg 0
Zn -0.11270 0.12140 0.12660 0.12100 Zn 0
Ala 0.00000 0.50000 0.50000 1.00000 Al 0
O1 -0.22000 0.17270 0.08580 1.00000 O 0
O2 -0.11680 0.15980 0.27910 1.00000 O 0
O3 -0.04890 0.22190 0.07550 1.00000 O 0
O4 -0.06150 0.10620 0.47020 1.00000 O 0
O5 -0.17040 0.01460 0.17850 1.00000 O 0
O6 0.11880 0.22840 0.55820 1.00000 O 0
O7 0.05640 0.17380 0.32220 1.00000 O 0
O8 0.06030 0.40940 0.56700 1.00000 O 0
O9 0.14480 -0.14480 0.25000 0.50000 O 0
O-H10 0.25000 0.25000 0.36350 0.25000 O 1
F10 0.25000 0.25000 0.36350 0.53300 F 0
O-H11 -0.00390 0.06190 0.13630 1.00000 O 1

loop_
_cod_changelog_entry_id
_cod_changelog_entry_author
_cod_changelog_entry_date
_cod_changelog_entry_text
1
;cod-tools version 3.8.0
Id: cif_guess_AMCSD_atom_types 9581 2023-05-17 12:35:41Z saulius
;
2023-05-18T11:36:33+03:00
;Derived atom types and hydrogen counts
from atom names that follow the AMCSD naming convention
(Wat == water, O-H == hydroxyl).
;
2
;cod-tools version 3.10.1
Id: cif_fix_AMCSD_aniso_labels 10200 2024-08-01 14:09:44Z saulius
;
2024-08-02T12:19:53+03:00
;Changed the following '_atom_site_aniso_label' values:
'OH10' -> 'O-H10'
'OH11' -> 'O-H11'
;
3
;cod-tools version 3.10.1
Id: cif_fix_AMCSD_atom_labels 10224 2024-08-07 11:09:31Z saulius
;
2024-08-07T19:38:08+03:00
;Changed the following '_atom_site_label' values:
the first duplicated label 'Al1'  converted to 'Al1_1'
duplicated label 'Al1' at index 11 converted to 'Al1_2'
;

loop_
_cod_related_entry_id
_cod_related_entry_database
_cod_related_entry_code
1 AMCSD 0001044
